data_2226665
loop_
_publ_author_name
'Gayathri, P.'
'Jayabharathi, J.'
'Srinivasan, N.'
'Thiruvalluvar, A.'
'Butcher, R. J.'

_publ_section_title
;
 2-(4-Fluorophenyl)-4,5-dimethyl-1-(4-methylphenyl)-1<i>H</i>-imidazole
;
_journal_coeditor_code SI2269
_journal_issue 7
_journal_name_full 'Acta Crystallographica Section E'
_journal_page_first o1703
_journal_paper_doi 10.1107/S1600536810022841
_journal_volume 66
_journal_year 2010
_chemical_formula_iupac 'C18 H17 F N2'
_chemical_formula_moiety 'C18 H17 F N2'
_chemical_formula_structural 'C18 H17 F N2'
_chemical_formula_sum 'C18 H17 F N2'
_chemical_formula_weight 280.34
_chemical_melting_point 391
_chemical_name_common 1H-imidazole
_chemical_name_systematic
;
2-(4-Fluorophenyl)-4,5-dimethyl-1-(4-methylphenyl)-1<i>H</i>-imidazole
;
_space_group_IT_number 14
_symmetry_cell_setting monoclinic
_symmetry_space_group_name_Hall '-P 2yn'
_symmetry_space_group_name_H-M 'P 1 21/n 1'
_atom_sites_solution_hydrogens geom
_atom_sites_solution_primary direct
_atom_sites_solution_secondary difmap
_cell_angle_alpha 90
_cell_angle_beta 95.9150(10)
_cell_angle_gamma 90
_cell_formula_units_Z 4
_cell_length_a 9.8888(2)
_cell_length_b 7.66930(10)
_cell_length_c 20.1017(3)
_cell_measurement_reflns_used 4174
_cell_measurement_temperature 295(2)
_cell_measurement_theta_max 77.3368
_cell_measurement_theta_min 4.4915
_cell_volume 1516.40(4)
_computing_cell_refinement 'CrysAlis Pro (Oxford Diffraction, 2010)'
_computing_data_collection 'CrysAlis Pro (Oxford Diffraction, 2010)'
_computing_data_reduction 'CrysAlis Pro (Oxford Diffraction, 2010)'
_computing_molecular_graphics 'ORTEP-3 (Farrugia, 1997)'
_computing_publication_material 'PLATON (Spek, 2009)'
_computing_structure_refinement 'SHELXL97 (Sheldrick, 2008)'
_computing_structure_solution 'SHELXS97 (Sheldrick, 2008)'
_diffrn_ambient_temperature 295(2)
_diffrn_detector_area_resol_mean 10.5081
_diffrn_measured_fraction_theta_full 0.985
_diffrn_measured_fraction_theta_max 0.986
_diffrn_measurement_device_type 'Oxford Diffraction Xcalibur Ruby Gemini'
_diffrn_measurement_method '\w scans'
_diffrn_radiation_monochromator graphite
_diffrn_radiation_source 'Enhance (Cu) X-ray Source'
_diffrn_radiation_type CuK\a
_diffrn_radiation_wavelength 1.54184
_diffrn_reflns_av_R_equivalents 0.0178
_diffrn_reflns_av_sigmaI/netI 0.0173
_diffrn_reflns_limit_h_max 12
_diffrn_reflns_limit_h_min -12
_diffrn_reflns_limit_k_max 9
_diffrn_reflns_limit_k_min -8
_diffrn_reflns_limit_l_max 15
_diffrn_reflns_limit_l_min -25
_diffrn_reflns_number 7060
_diffrn_reflns_theta_full 77.55
_diffrn_reflns_theta_max 77.55
_diffrn_reflns_theta_min 6.18
_exptl_absorpt_coefficient_mu 0.652
_exptl_absorpt_correction_T_max 1.00000
_exptl_absorpt_correction_T_min 0.74792
_exptl_absorpt_correction_type multi-scan
_exptl_absorpt_process_details
;
(CrysAlis Pro; Oxford Diffraction, 2010)
;
_exptl_crystal_colour colourless
_exptl_crystal_density_diffrn 1.228
_exptl_crystal_density_method 'Not Measured'
_exptl_crystal_description irregular-plate
_exptl_crystal_F_000 592
_exptl_crystal_size_max 0.49
_exptl_crystal_size_mid 0.35
_exptl_crystal_size_min 0.17
_refine_diff_density_max 0.182
_refine_diff_density_min -0.216
_refine_ls_extinction_coef 0.0110(14)
_refine_ls_extinction_expression Fc^*^=kFc[1+0.001xFc^2^\l^3^/sin(2\q)]^-1/4^
_refine_ls_extinction_method 'SHELXL97 (Sheldrick, 2008)'
_refine_ls_goodness_of_fit_ref 1.049
_refine_ls_hydrogen_treatment constr
_refine_ls_matrix_type full
_refine_ls_number_parameters 194
_refine_ls_number_reflns 3181
_refine_ls_number_restraints 0
_refine_ls_restrained_S_all 1.049
_refine_ls_R_factor_all 0.0570
_refine_ls_R_factor_gt 0.0491
_refine_ls_shift/su_max 0.001
_refine_ls_shift/su_max_lt 0.001
_refine_ls_shift/su_mean 0.000
_refine_ls_structure_factor_coef Fsqd
_refine_ls_weighting_details 'calc w=1/[\s^2^(Fo^2^)+(0.0967P)^2^+0.1202P] where P=(Fo^2^+2Fc^2^)/3'
_refine_ls_weighting_scheme calc
_refine_ls_wR_factor_gt 0.1449
_refine_ls_wR_factor_ref 0.1527
_reflns_number_gt 2617
_reflns_number_total 3181
_reflns_threshold_expression I>2\s(I)
_cod_data_source_file si2269.cif
_cod_data_source_block I
_cod_original_sg_symbol_H-M 'P 21/n'
_cod_database_code 2226665
_cod_database_fobs_code 2226665

loop_
_symmetry_equiv_pos_site_id
_symmetry_equiv_pos_as_xyz
1 x,y,z
2 1/2-x,1/2+y,1/2-z
3 -x,-y,-z
4 1/2+x,1/2-y,1/2+z

loop_
_atom_site_aniso_label
_atom_site_aniso_U_11
_atom_site_aniso_U_22
_atom_site_aniso_U_33
_atom_site_aniso_U_12
_atom_site_aniso_U_13
_atom_site_aniso_U_23
F4 0.0716(6) 0.1229(10) 0.0657(6) 0.0028(6) -0.0081(4) 0.0008(6)
N1 0.0507(6) 0.0634(7) 0.0439(5) 0.0001(5) 0.0109(4) 0.0006(5)
N3 0.0566(7) 0.0601(7) 0.0513(6) -0.0017(5) 0.0173(5) -0.0018(5)
C2 0.0560(7) 0.0543(7) 0.0435(6) -0.0014(5) 0.0142(5) -0.0027(5)
C4 0.0520(7) 0.0641(8) 0.0591(8) 0.0004(6) 0.0134(6) -0.0024(6)
C5 0.0529(7) 0.0664(8) 0.0525(7) 0.0029(6) 0.0089(6) -0.0006(6)
C11 0.0502(7) 0.0628(8) 0.0405(6) -0.0017(5) 0.0104(5) -0.0018(5)
C12 0.0636(8) 0.0619(8) 0.0494(7) 0.0013(6) 0.0138(6) 0.0003(6)
C13 0.0631(8) 0.0723(9) 0.0507(7) -0.0094(7) 0.0131(6) 0.0051(6)
C14 0.0499(7) 0.0895(10) 0.0478(7) -0.0054(7) 0.0115(5) -0.0045(7)
C15 0.0618(8) 0.0740(9) 0.0652(8) 0.0081(7) 0.0184(7) -0.0065(7)
C16 0.0593(7) 0.0627(8) 0.0568(7) 0.0004(6) 0.0142(6) 0.0013(6)
C17 0.0647(10) 0.1243(16) 0.0774(11) -0.0073(10) 0.0317(9) -0.0054(11)
C21 0.0568(7) 0.0584(7) 0.0423(6) -0.0010(5) 0.0128(5) -0.0047(5)
C22 0.0629(8) 0.0802(10) 0.0485(7) -0.0113(7) 0.0113(6) 0.0024(6)
C23 0.0582(8) 0.0922(11) 0.0589(8) -0.0099(8) 0.0106(6) -0.0043(8)
C24 0.0615(8) 0.0833(10) 0.0510(7) 0.0061(7) 0.0016(6) -0.0076(7)
C25 0.0779(10) 0.0850(11) 0.0463(7) -0.0046(8) 0.0060(6) 0.0056(7)
C26 0.0661(8) 0.0731(9) 0.0473(7) -0.0079(7) 0.0127(6) 0.0012(6)
C41 0.0538(9) 0.0939(12) 0.0847(11) -0.0009(8) 0.0182(8) 0.0034(9)
C51 0.0647(9) 0.0993(12) 0.0561(8) 0.0042(9) 0.0029(7) 0.0074(8)

loop_
_atom_site_type_symbol
_atom_site_label
_atom_site_fract_x
_atom_site_fract_y
_atom_site_fract_z
_atom_site_U_iso_or_equiv
_atom_site_thermal_displace_type
_atom_site_calc_flag
_atom_site_refinement_flags
_atom_site_occupancy
F F4 0.50712(11) 0.79381(18) -0.20135(5) 0.0878(4) Uani d . 1.000
N N1 0.96763(12) 0.71295(15) 0.05522(5) 0.0523(3) Uani d . 1.000
N N3 1.08318(12) 0.78452(16) -0.02936(6) 0.0552(4) Uani d . 1.000
C C2 0.96056(14) 0.75790(17) -0.01134(6) 0.0506(4) Uani d . 1.000
C C4 1.17256(15) 0.7577(2) 0.02668(7) 0.0579(4) Uani d . 1.000
C C5 1.10396(15) 0.7121(2) 0.07926(7) 0.0570(4) Uani d . 1.000
C C11 0.85905(13) 0.70419(18) 0.09791(6) 0.0508(4) Uani d . 1.000
C C12 0.82752(15) 0.5472(2) 0.12584(7) 0.0578(4) Uani d . 1.000
C C13 0.72685(15) 0.5424(2) 0.16936(7) 0.0615(5) Uani d . 1.000
C C14 0.65756(14) 0.6921(2) 0.18449(7) 0.0620(5) Uani d . 1.000
C C15 0.69119(16) 0.8470(2) 0.15546(8) 0.0662(5) Uani d . 1.000
C C16 0.79222(15) 0.8549(2) 0.11215(7) 0.0590(4) Uani d . 1.000
C C17 0.5499(2) 0.6850(3) 0.23290(10) 0.0871(7) Uani d . 1.000
C C21 0.83724(14) 0.76750(18) -0.05822(6) 0.0520(4) Uani d . 1.000
C C22 0.71458(16) 0.6883(2) -0.04783(7) 0.0635(5) Uani d . 1.000
C C23 0.60336(17) 0.6964(3) -0.09575(8) 0.0695(5) Uani d . 1.000
C C24 0.61596(17) 0.7847(2) -0.15407(8) 0.0656(5) Uani d . 1.000
C C25 0.73553(18) 0.8635(2) -0.16674(7) 0.0698(5) Uani d . 1.000
C C26 0.84539(16) 0.8549(2) -0.11881(7) 0.0617(5) Uani d . 1.000
C C41 1.32237(17) 0.7824(3) 0.02535(10) 0.0767(6) Uani d . 1.000
C C51 1.15183(18) 0.6712(3) 0.15018(8) 0.0736(6) Uani d . 1.000
H H12 0.87286 0.44583 0.11577 0.0693 Uiso calc R 1.000
H H13 0.70568 0.43696 0.18863 0.0738 Uiso calc R 1.000
H H15 0.64539 0.94845 0.16502 0.0794 Uiso calc R 1.000
H H16 0.81419 0.96034 0.09314 0.0708 Uiso calc R 1.000
H H17A 0.49677 0.79000 0.22908 0.1306 Uiso calc R 1.000
H H17B 0.49174 0.58636 0.22254 0.1306 Uiso calc R 1.000
H H17C 0.59289 0.67422 0.27775 0.1306 Uiso calc R 1.000
H H22 0.70704 0.62892 -0.00804 0.0762 Uiso calc R 1.000
H H23 0.52178 0.64294 -0.08845 0.0833 Uiso calc R 1.000
H H25 0.74210 0.92157 -0.20690 0.0837 Uiso calc R 1.000
H H26 0.92660 0.90820 -0.12686 0.0740 Uiso calc R 1.000
H H41A 1.36831 0.75508 0.06850 0.1151 Uiso calc R 1.000
H H41B 1.35437 0.70662 -0.00766 0.1151 Uiso calc R 1.000
H H41C 1.34053 0.90136 0.01434 0.1151 Uiso calc R 1.000
H H51A 1.24837 0.68834 0.15761 0.1104 Uiso calc R 1.000
H H51B 1.10736 0.74684 0.17914 0.1104 Uiso calc R 1.000
H H51C 1.13064 0.55211 0.15952 0.1104 Uiso calc R 1.000

loop_
_atom_type_symbol
_atom_type_description
_atom_type_scat_dispersion_real
_atom_type_scat_dispersion_imag
_atom_type_scat_source
N N 0.0311 0.0180 'International Tables Vol C Tables 4.2.6.8 and 6.1.1.4'
F F 0.0727 0.0534 'International Tables Vol C Tables 4.2.6.8 and 6.1.1.4'
H H 0.0000 0.0000 'International Tables Vol C Tables 4.2.6.8 and 6.1.1.4'
C C 0.0181 0.0091 'International Tables Vol C Tables 4.2.6.8 and 6.1.1.4'

loop_
_geom_angle_atom_site_label_1
_geom_angle_atom_site_label_2
_geom_angle_atom_site_label_3
_geom_angle_site_symmetry_1
_geom_angle_site_symmetry_2
_geom_angle_site_symmetry_3
_geom_angle
_geom_angle_publ_flag
C2 N1 C5 . . . 106.89(11) no
C2 N1 C11 . . . 128.55(11) no
C5 N1 C11 . . . 123.33(10) no
C2 N3 C4 . . . 106.51(12) no
N1 C2 N3 . . . 110.50(12) no
N1 C2 C21 . . . 126.42(12) no
N3 C2 C21 . . . 123.00(11) no
N3 C4 C5 . . . 110.22(13) no
N3 C4 C41 . . . 121.39(14) no
C5 C4 C41 . . . 128.38(14) no
N1 C5 C4 . . . 105.87(12) no
N1 C5 C51 . . . 122.51(13) no
C4 C5 C51 . . . 131.61(14) no
N1 C11 C12 . . . 119.76(12) no
N1 C11 C16 . . . 119.15(12) no
C12 C11 C16 . . . 121.04(13) no
C11 C12 C13 . . . 119.07(14) no
C12 C13 C14 . . . 121.17(14) no
C13 C14 C15 . . . 118.31(13) no
C13 C14 C17 . . . 120.45(15) no
C15 C14 C17 . . . 121.24(15) no
C14 C15 C16 . . . 121.45(14) no
C11 C16 C15 . . . 118.97(14) no
C2 C21 C22 . . . 124.23(12) no
C2 C21 C26 . . . 117.73(13) no
C22 C21 C26 . . . 117.96(13) no
C21 C22 C23 . . . 121.16(14) no
C22 C23 C24 . . . 118.74(16) no
F4 C24 C23 . . . 119.15(15) no
F4 C24 C25 . . . 118.75(14) no
C23 C24 C25 . . . 122.10(15) no
C24 C25 C26 . . . 118.74(14) no
C21 C26 C25 . . . 121.30(14) no
C11 C12 H12 . . . 120.00 no
C13 C12 H12 . . . 120.00 no
C12 C13 H13 . . . 119.00 no
C14 C13 H13 . . . 119.00 no
C14 C15 H15 . . . 119.00 no
C16 C15 H15 . . . 119.00 no
C11 C16 H16 . . . 120.00 no
C15 C16 H16 . . . 121.00 no
C14 C17 H17A . . . 109.00 no
C14 C17 H17B . . . 109.00 no
C14 C17 H17C . . . 109.00 no
H17A C17 H17B . . . 109.00 no
H17A C17 H17C . . . 109.00 no
H17B C17 H17C . . . 109.00 no
C21 C22 H22 . . . 119.00 no
C23 C22 H22 . . . 119.00 no
C22 C23 H23 . . . 121.00 no
C24 C23 H23 . . . 121.00 no
C24 C25 H25 . . . 121.00 no
C26 C25 H25 . . . 121.00 no
C21 C26 H26 . . . 119.00 no
C25 C26 H26 . . . 119.00 no
C4 C41 H41A . . . 109.00 no
C4 C41 H41B . . . 109.00 no
C4 C41 H41C . . . 109.00 no
H41A C41 H41B . . . 109.00 no
H41A C41 H41C . . . 109.00 no
H41B C41 H41C . . . 109.00 no
C5 C51 H51A . . . 109.00 no
C5 C51 H51B . . . 109.00 no
C5 C51 H51C . . . 109.00 no
H51A C51 H51B . . . 109.00 no
H51A C51 H51C . . . 109.00 no
H51B C51 H51C . . . 109.00 no

loop_
_geom_bond_atom_site_label_1
_geom_bond_atom_site_label_2
_geom_bond_site_symmetry_1
_geom_bond_site_symmetry_2
_geom_bond_distance
_geom_bond_publ_flag
F4 C24 . . 1.362(2) no
N1 C2 . . 1.3765(16) no
N1 C5 . . 1.3845(19) no
N1 C11 . . 1.4435(17) no
N3 C2 . . 1.3167(18) no
N3 C4 . . 1.3738(19) no
C2 C21 . . 1.4642(19) no
C4 C5 . . 1.359(2) no
C4 C41 . . 1.497(2) no
C5 C51 . . 1.489(2) no
C11 C12 . . 1.378(2) no
C11 C16 . . 1.376(2) no
C12 C13 . . 1.392(2) no
C13 C14 . . 1.387(2) no
C14 C15 . . 1.379(2) no
C14 C17 . . 1.516(2) no
C15 C16 . . 1.393(2) no
C21 C22 . . 1.391(2) no
C21 C26 . . 1.3998(19) no
C22 C23 . . 1.387(2) no
C23 C24 . . 1.371(2) no
C24 C25 . . 1.375(2) no
C25 C26 . . 1.377(2) no
C12 H12 . . 0.9300 no
C13 H13 . . 0.9300 no
C15 H15 . . 0.9300 no
C16 H16 . . 0.9300 no
C17 H17A . . 0.9600 no
C17 H17B . . 0.9600 no
C17 H17C . . 0.9600 no
C22 H22 . . 0.9300 no
C23 H23 . . 0.9300 no
C25 H25 . . 0.9300 no
C26 H26 . . 0.9300 no
C41 H41A . . 0.9600 no
C41 H41B . . 0.9600 no
C41 H41C . . 0.9600 no
C51 H51A . . 0.9600 no
C51 H51B . . 0.9600 no
C51 H51C . . 0.9600 no

loop_
_geom_contact_atom_site_label_1
_geom_contact_atom_site_label_2
_geom_contact_distance
_geom_contact_site_symmetry_1
_geom_contact_site_symmetry_2
_geom_contact_publ_flag
F4 H13 2.7800 . 3_665 no
F4 H15 2.6300 . 3_675 no
F4 H51B 2.7100 . 4_464 no
N3 C12 3.3714(19) . 3_765 no
N1 H22 2.8300 . . no
N3 H26 2.5500 . . no
N3 H12 2.5500 . 3_765 no
N3 H16 2.6000 . 3_775 no
C4 C26 3.515(2) . 3_775 no
C5 C26 3.439(2) . 3_775 no
C11 C22 3.1266(19) . . no
C12 C51 3.333(2) . . no
C12 N3 3.3714(19) . 3_765 no
C16 C22 3.472(2) . . no
C16 C21 3.5624(19) . . no
C21 C16 3.5624(19) . . no
C22 C16 3.472(2) . . no
C22 C11 3.1266(19) . . no
C26 C4 3.515(2) . 3_775 no
C26 C5 3.439(2) . 3_775 no
C51 C12 3.333(2) . . no
C2 H16 3.0900 . . no
C5 H26 3.0900 . 3_775 no
C11 H51C 3.0700 . . no
C11 H51B 2.8200 . . no
C11 H22 2.5400 . . no
C12 H51C 3.0000 . . no
C12 H22 2.9000 . . no
C16 H22 3.0200 . . no
C41 H51A 2.9200 . . no
C51 H41A 2.9000 . . no
C51 H25 3.0000 . 4_565 no
H12 N3 2.5500 . 3_765 no
H13 H17B 2.5600 . . no
H13 F4 2.7800 . 3_665 no
H15 H17A 2.3800 . . no
H15 F4 2.6300 . 3_675 no
H16 C2 3.0900 . . no
H16 N3 2.6000 . 3_775 no
H17A H15 2.3800 . . no
H17B H13 2.5600 . . no
H22 N1 2.8300 . . no
H22 C11 2.5400 . . no
H22 C12 2.9000 . . no
H22 C16 3.0200 . . no
H23 H41B 2.4800 . 1_455 no
H25 C51 3.0000 . 4_464 no
H26 N3 2.5500 . . no
H26 C5 3.0900 . 3_775 no
H41A C51 2.9000 . . no
H41A H51A 2.3100 . . no
H41B H23 2.4800 . 1_655 no
H51A C41 2.9200 . . no
H51A H41A 2.3100 . . no
H51B C11 2.8200 . . no
H51B F4 2.7100 . 4_565 no
H51C C11 3.0700 . . no
H51C C12 3.0000 . . no

loop_
_geom_hbond_atom_site_label_D
_geom_hbond_atom_site_label_H
_geom_hbond_atom_site_label_A
_geom_hbond_site_symmetry_A
_geom_hbond_distance_DH
_geom_hbond_distance_HA
_geom_hbond_distance_DA
_geom_hbond_angle_DHA
_geom_hbond_publ_flag
C12 H12 N3 3_765 0.93 2.55 3.3714(19) 148 yes
C16 H16 N3 3_775 0.93 2.60 3.5154(19) 167 yes

loop_
_geom_torsion_atom_site_label_1
_geom_torsion_atom_site_label_2
_geom_torsion_atom_site_label_3
_geom_torsion_atom_site_label_4
_geom_torsion_site_symmetry_1
_geom_torsion_site_symmetry_2
_geom_torsion_site_symmetry_3
_geom_torsion_site_symmetry_4
_geom_torsion
_geom_torsion_publ_flag
C5 N1 C2 N3 . . . . -0.05(15) no
C5 N1 C2 C21 . . . . 176.96(13) no
C11 N1 C2 N3 . . . . 167.43(13) no
C11 N1 C2 C21 . . . . -15.6(2) no
C2 N1 C5 C4 . . . . 0.51(16) no
C2 N1 C5 C51 . . . . 179.20(15) no
C11 N1 C5 C4 . . . . -167.78(13) no
C11 N1 C5 C51 . . . . 10.9(2) no
C2 N1 C11 C12 . . . . 117.62(15) no
C2 N1 C11 C16 . . . . -64.96(18) no
C5 N1 C11 C12 . . . . -76.77(17) no
C5 N1 C11 C16 . . . . 100.65(16) no
C4 N3 C2 N1 . . . . -0.43(15) no
C4 N3 C2 C21 . . . . -177.56(13) no
C2 N3 C4 C5 . . . . 0.77(17) no
C2 N3 C4 C41 . . . . -178.00(15) no
N1 C2 C21 C22 . . . . -18.3(2) no
N1 C2 C21 C26 . . . . 164.92(13) no
N3 C2 C21 C22 . . . . 158.32(14) no
N3 C2 C21 C26 . . . . -18.4(2) no
N3 C4 C5 N1 . . . . -0.79(17) no
N3 C4 C5 C51 . . . . -179.32(17) no
C41 C4 C5 N1 . . . . 177.88(17) no
C41 C4 C5 C51 . . . . -0.7(3) no
N1 C11 C12 C13 . . . . 177.03(12) no
C16 C11 C12 C13 . . . . -0.3(2) no
N1 C11 C16 C15 . . . . -177.49(13) no
C12 C11 C16 C15 . . . . -0.1(2) no
C11 C12 C13 C14 . . . . 0.5(2) no
C12 C13 C14 C15 . . . . -0.2(2) no
C12 C13 C14 C17 . . . . -178.96(15) no
C13 C14 C15 C16 . . . . -0.2(2) no
C17 C14 C15 C16 . . . . 178.50(15) no
C14 C15 C16 C11 . . . . 0.4(2) no
C2 C21 C22 C23 . . . . -177.15(15) no
C26 C21 C22 C23 . . . . -0.4(2) no
C2 C21 C26 C25 . . . . 177.29(13) no
C22 C21 C26 C25 . . . . 0.3(2) no
C21 C22 C23 C24 . . . . -0.1(3) no
C22 C23 C24 F4 . . . . -179.80(16) no
C22 C23 C24 C25 . . . . 0.7(3) no
F4 C24 C25 C26 . . . . 179.73(14) no
C23 C24 C25 C26 . . . . -0.8(2) no
C24 C25 C26 C21 . . . . 0.3(2) no

loop_
_cod_related_entry_id
_cod_related_entry_database
_cod_related_entry_code
1 ChemSpider 24745325
